data_1553348
loop_
_publ_author_name
'Qi, Changxing'
'Liu, Mengting'
'Zhou, Qun'
'Gao, Weixi'
'Chen, Chunmei'
'Lai, Yongji'
'Hu, Zhengxi'
'Xue, Yongbo'
'Zhang, Jinwen'
'Li, Dongyan'
'Li, Xiao-Nian'
'Zhang, Qing'
'Wang, Jianping'
'Zhu, Hucheng'
'Zhang, Yonghui'

_publ_section_title
;
 BACE1 Inhibitory Meroterpenoids from Aspergillus terreus.
;
_journal_issue 9
_journal_name_full 'Journal of natural products'
_journal_page_first 1937
_journal_page_last 1945
_journal_paper_doi 10.1021/acs.jnatprod.7b01050
_journal_volume 81
_journal_year 2018
_chemical_formula_sum 'C26 H34 O8'
_chemical_formula_weight 474.53
_space_group_IT_number 1
_space_group_name_Hall 'P 1'
_space_group_name_H-M_alt 'P 1'
_symmetry_cell_setting triclinic
_symmetry_space_group_name_H-M 'P 1'
_atom_sites_solution_hydrogens geom
_atom_sites_solution_primary direct
_atom_sites_solution_secondary difmap
_audit_creation_method SHELXL-97
_cell_angle_alpha 103.4790(10)
_cell_angle_beta 90.0680(10)
_cell_angle_gamma 105.9100(10)
_cell_formula_units_Z 1
_cell_length_a 6.5706(2)
_cell_length_b 7.0972(2)
_cell_length_c 13.8873(5)
_cell_measurement_reflns_used 9234
_cell_measurement_temperature 298(2)
_cell_measurement_theta_max 67.74
_cell_measurement_theta_min 3.28
_cell_volume 604.17(3)
_computing_cell_refinement 'Bruker SAINT'
_computing_data_collection 'Bruker APEX2'
_computing_data_reduction 'Bruker SAINT'
_computing_molecular_graphics 'Bruker SHELXTL'
_computing_publication_material 'Bruker SHELXTL'
_computing_structure_refinement 'SHELXL-97 (Sheldrick, 2008)'
_computing_structure_solution 'SHELXS-97 (Sheldrick, 2008)'
_diffrn_ambient_temperature 298(2)
_diffrn_measured_fraction_theta_full 0.949
_diffrn_measured_fraction_theta_max 0.949
_diffrn_measurement_device_type 'Bruker APEX-II CCD'
_diffrn_measurement_method '\f and \w scans'
_diffrn_radiation_monochromator graphite
_diffrn_radiation_source 'fine-focus sealed tube'
_diffrn_radiation_type CuK\a
_diffrn_radiation_wavelength 1.54178
_diffrn_reflns_av_R_equivalents 0.0331
_diffrn_reflns_av_sigmaI/netI 0.0403
_diffrn_reflns_limit_h_max 7
_diffrn_reflns_limit_h_min -6
_diffrn_reflns_limit_k_max 8
_diffrn_reflns_limit_k_min -8
_diffrn_reflns_limit_l_max 16
_diffrn_reflns_limit_l_min -16
_diffrn_reflns_number 11512
_diffrn_reflns_theta_full 64.99
_diffrn_reflns_theta_max 64.99
_diffrn_reflns_theta_min 3.28
_exptl_absorpt_coefficient_mu 0.793
_exptl_absorpt_correction_T_max 0.9249
_exptl_absorpt_correction_T_min 0.9108
_exptl_absorpt_correction_type none
_exptl_crystal_density_diffrn 1.304
_exptl_crystal_density_meas 0
_exptl_crystal_density_method 'not measured'
_exptl_crystal_F_000 254
_exptl_crystal_size_max 0.12
_exptl_crystal_size_mid 0.10
_exptl_crystal_size_min 0.10
_refine_diff_density_max 0.254
_refine_diff_density_min -0.246
_refine_diff_density_rms 0.066
_refine_ls_abs_structure_details 'Flack H D (1983), Acta Cryst. A39, 876-881'
_refine_ls_abs_structure_Flack 0.10(18)
_refine_ls_extinction_coef 0.0286(19)
_refine_ls_extinction_expression Fc^*^=kFc[1+0.001xFc^2^\l^3^/sin(2\q)]^-1/4^
_refine_ls_extinction_method SHELXL
_refine_ls_goodness_of_fit_ref 1.148
_refine_ls_hydrogen_treatment mixed
_refine_ls_matrix_type full
_refine_ls_number_parameters 318
_refine_ls_number_reflns 3689
_refine_ls_number_restraints 4
_refine_ls_restrained_S_all 1.147
_refine_ls_R_factor_all 0.0458
_refine_ls_R_factor_gt 0.0322
_refine_ls_shift/su_max 0.003
_refine_ls_shift/su_mean 0.000
_refine_ls_structure_factor_coef Fsqd
_refine_ls_weighting_details 'calc w=1/[\s^2^(Fo^2^)+(0.0462P)^2^+0.1082P] where P=(Fo^2^+2Fc^2^)/3'
_refine_ls_weighting_scheme calc
_refine_ls_wR_factor_gt 0.0826
_refine_ls_wR_factor_ref 0.0994
_reflns_number_gt 3444
_reflns_number_total 3689
_reflns_threshold_expression >2sigma(I)
_cod_data_source_file np7b01050_si_004.cif
_cod_data_source_block cu_150505g_0m
_cod_depositor_comments
;
The following automatic conversions were performed:

data item '_symmetry_cell_setting' value 'Triclinic' was changed to
'triclinic' in accordance with the
/home/saulius/struct/COD-crude-data/automatic-downloads/DataCite-retrospective/ACS/depositions/lib/dictionaries/cif_core.dic
dictionary named 'cif_core.dic' version 2.4.2 last updated on
2011-04-26.

Automatic conversion script
Id: cif_fix_values 6909 2019-04-08 15:41:33Z antanas 
;
_cod_original_sg_symbol_H-M P1
_cod_database_code 1553348

loop_
_symmetry_equiv_pos_as_xyz
'x, y, z'

loop_
_atom_site_label
_atom_site_type_symbol
_atom_site_fract_x
_atom_site_fract_y
_atom_site_fract_z
_atom_site_U_iso_or_equiv
_atom_site_adp_type
_atom_site_occupancy
_atom_site_symmetry_multiplicity
_atom_site_calc_flag
_atom_site_refinement_flags
C1 C -0.0154(3) 0.3753(3) 0.68430(16) 0.0395(5) Uani 1 1 d .
H1A H -0.1271 0.3926 0.6445 0.047 Uiso 1 1 calc R
H1B H -0.0168 0.2345 0.6644 0.047 Uiso 1 1 calc R
C2 C -0.0642(4) 0.4245(3) 0.79350(18) 0.0467(5) Uani 1 1 d .
H2A H -0.2082 0.3474 0.7999 0.056 Uiso 1 1 calc R
H2B H 0.0304 0.3815 0.8318 0.056 Uiso 1 1 calc R
C3 C -0.0418(4) 0.6433(3) 0.83658(18) 0.0467(5) Uani 1 1 d .
C4 C 0.1586(4) 0.7961(3) 0.81689(16) 0.0431(5) Uani 1 1 d .
C5 C 0.2011(3) 0.7311(3) 0.70640(16) 0.0359(5) Uani 1 1 d .
H5 H 0.0800 0.7460 0.6706 0.043 Uiso 1 1 calc R
C6 C 0.3923(3) 0.8682(3) 0.67196(17) 0.0405(5) Uani 1 1 d .
C7 C 0.3899(3) 0.8461(3) 0.56169(16) 0.0383(5) Uani 1 1 d .
H7 H 0.2583 0.8684 0.5399 0.046 Uiso 1 1 calc R
C8 C 0.3896(3) 0.6266(3) 0.50942(16) 0.0364(5) Uani 1 1 d .
C9 C 0.2026(3) 0.4772(3) 0.54682(16) 0.0342(4) Uani 1 1 d .
H9 H 0.0743 0.5075 0.5269 0.041 Uiso 1 1 calc R
C10 C 0.1999(3) 0.5066(3) 0.66171(15) 0.0338(4) Uani 1 1 d .
C11 C 0.1799(4) 0.2585(3) 0.48783(17) 0.0440(5) Uani 1 1 d .
H11A H 0.3049 0.2204 0.5032 0.053 Uiso 1 1 calc R
H11B H 0.0582 0.1685 0.5089 0.053 Uiso 1 1 calc R
C12 C 0.1531(4) 0.2316(3) 0.37752(17) 0.0425(5) Uani 1 1 d .
C13 C 0.3343(4) 0.3675(3) 0.33472(18) 0.0440(5) Uani 1 1 d .
C14 C 0.3545(4) 0.5907(3) 0.39465(16) 0.0392(5) Uani 1 1 d .
H14 H 0.4798 0.6780 0.3729 0.047 Uiso 1 1 calc R
C15 C 0.1632(3) 0.6477(3) 0.36238(16) 0.0390(5) Uani 1 1 d .
C16 C 0.2381(4) 0.5215(4) 0.19107(19) 0.0547(6) Uani 1 1 d .
C17 C 0.2861(4) 0.3472(4) 0.22415(19) 0.0502(6) Uani 1 1 d .
C18 C 0.3347(4) 0.8045(4) 0.89332(19) 0.0571(7) Uani 1 1 d .
H18A H 0.4671 0.8906 0.8805 0.086 Uiso 1 1 calc R
H18B H 0.3478 0.6710 0.8877 0.086 Uiso 1 1 calc R
H18C H 0.2984 0.8571 0.9591 0.086 Uiso 1 1 calc R
C19 C 0.1208(6) 1.0049(4) 0.8371(2) 0.0713(9) Uani 1 1 d .
H19A H 0.0079 1.0015 0.7922 0.107 Uiso 1 1 calc R
H19B H 0.2479 1.1025 0.8276 0.107 Uiso 1 1 calc R
H19C H 0.0827 1.0416 0.9042 0.107 Uiso 1 1 calc R
C20 C 0.6107(4) 0.6109(4) 0.5362(2) 0.0502(6) Uani 1 1 d .
H20A H 0.7091 0.6624 0.4912 0.075 Uiso 1 1 calc R
H20B H 0.6036 0.4721 0.5314 0.075 Uiso 1 1 calc R
H20C H 0.6573 0.6884 0.6028 0.075 Uiso 1 1 calc R
C21 C 0.3787(4) 0.4474(3) 0.70746(18) 0.0460(5) Uani 1 1 d .
H21A H 0.3433 0.4257 0.7718 0.069 Uiso 1 1 calc R
H21B H 0.5085 0.5539 0.7138 0.069 Uiso 1 1 calc R
H21C H 0.3962 0.3255 0.6654 0.069 Uiso 1 1 calc R
C22 C -0.0167(4) 0.1026(4) 0.3247(2) 0.0574(7) Uani 1 1 d .
H22A H -0.1225 0.0262 0.3557 0.069 Uiso 1 1 calc R
H22B H -0.0304 0.0881 0.2565 0.069 Uiso 1 1 calc R
C23 C 0.5372(5) 0.2985(4) 0.3382(2) 0.0617(7) Uani 1 1 d .
H23A H 0.5192 0.1723 0.2903 0.093 Uiso 1 1 calc R
H23B H 0.5627 0.2817 0.4034 0.093 Uiso 1 1 calc R
H23C H 0.6558 0.3985 0.3231 0.093 Uiso 1 1 calc R
C24 C 0.4385(6) 0.6660(5) 0.1674(2) 0.0823(10) Uani 1 1 d .
H24A H 0.4049 0.7804 0.1530 0.123 Uiso 1 1 calc R
H24B H 0.4967 0.5980 0.1108 0.123 Uiso 1 1 calc R
H24C H 0.5404 0.7107 0.2234 0.123 Uiso 1 1 calc R
C25 C 0.0856(5) 0.4316(4) 0.0987(2) 0.0599(7) Uani 1 1 d .
C1' C -0.2569(6) 0.2278(8) 0.0369(3) 0.1165(18) Uani 1 1 d .
H1'1 H -0.2830 0.3233 0.0030 0.175 Uiso 1 1 calc R
H1'2 H -0.3870 0.1589 0.0603 0.175 Uiso 1 1 calc R
H1'3 H -0.2024 0.1314 -0.0080 0.175 Uiso 1 1 calc R
O1 O -0.1747(3) 0.6963(3) 0.88787(17) 0.0744(6) Uani 1 1 d .
O2 O 0.5406(3) 0.9888(3) 0.72581(13) 0.0593(5) Uani 1 1 d .
O3 O 0.5635(3) 0.9908(2) 0.53594(14) 0.0564(5) Uani 1 1 d D
H3 H 0.656(5) 1.033(5) 0.581(2) 0.085 Uiso 1 1 d D
O4 O 0.0411(2) 0.7119(2) 0.41435(12) 0.0473(4) Uani 1 1 d .
O5 O 0.1245(3) 0.6244(2) 0.26420(12) 0.0554(5) Uani 1 1 d .
O6 O 0.2936(4) 0.2007(3) 0.16140(15) 0.0710(6) Uani 1 1 d .
O7 O 0.1337(4) 0.4396(4) 0.01677(16) 0.0856(7) Uani 1 1 d .
O8 O -0.1024(4) 0.3338(4) 0.12090(15) 0.0832(7) Uani 1 1 d .

loop_
_atom_site_aniso_label
_atom_site_aniso_U_11
_atom_site_aniso_U_22
_atom_site_aniso_U_33
_atom_site_aniso_U_23
_atom_site_aniso_U_13
_atom_site_aniso_U_12
C1 0.0384(12) 0.0344(10) 0.0423(12) 0.0146(9) -0.0057(9) 0.0006(8)
C2 0.0466(14) 0.0441(11) 0.0481(14) 0.0199(10) 0.0025(10) 0.0032(9)
C3 0.0453(14) 0.0553(13) 0.0420(13) 0.0170(10) 0.0012(10) 0.0141(10)
C4 0.0534(14) 0.0351(10) 0.0359(13) 0.0061(9) -0.0008(9) 0.0068(9)
C5 0.0374(12) 0.0315(9) 0.0377(12) 0.0110(8) -0.0053(8) 0.0055(8)
C6 0.0405(13) 0.0299(9) 0.0481(13) 0.0108(9) -0.0019(9) 0.0038(8)
C7 0.0370(12) 0.0326(9) 0.0410(12) 0.0118(8) -0.0017(9) 0.0002(8)
C8 0.0336(12) 0.0363(10) 0.0370(12) 0.0088(8) 0.0004(8) 0.0063(8)
C9 0.0295(11) 0.0305(9) 0.0444(12) 0.0140(8) -0.0014(8) 0.0074(7)
C10 0.0343(12) 0.0304(9) 0.0364(12) 0.0113(8) -0.0051(8) 0.0063(7)
C11 0.0501(14) 0.0335(10) 0.0492(14) 0.0132(9) 0.0014(10) 0.0105(9)
C12 0.0477(14) 0.0334(10) 0.0476(14) 0.0093(9) 0.0017(10) 0.0141(9)
C13 0.0427(14) 0.0448(11) 0.0442(14) 0.0067(9) 0.0065(9) 0.0152(9)
C14 0.0346(12) 0.0377(10) 0.0435(13) 0.0121(9) 0.0066(9) 0.0055(8)
C15 0.0415(14) 0.0334(9) 0.0407(13) 0.0135(8) 0.0025(9) 0.0048(9)
C16 0.0651(18) 0.0537(13) 0.0441(14) 0.0149(11) 0.0113(11) 0.0123(11)
C17 0.0474(15) 0.0531(13) 0.0475(15) 0.0090(11) 0.0124(10) 0.0126(10)
C18 0.0610(17) 0.0578(14) 0.0374(13) 0.0060(10) -0.0085(11) -0.0031(11)
C19 0.106(3) 0.0451(13) 0.069(2) 0.0153(12) 0.0293(17) 0.0296(14)
C20 0.0336(13) 0.0598(13) 0.0585(15) 0.0161(11) 0.0037(10) 0.0140(10)
C21 0.0487(14) 0.0474(12) 0.0464(14) 0.0164(10) -0.0062(10) 0.0168(10)
C22 0.0642(18) 0.0499(13) 0.0511(16) 0.0144(11) -0.0024(12) 0.0028(12)
C23 0.0585(17) 0.0642(15) 0.0636(17) 0.0019(12) 0.0057(12) 0.0304(12)
C24 0.096(3) 0.0749(19) 0.0553(19) 0.0186(15) 0.0132(16) -0.0122(17)
C25 0.074(2) 0.0638(15) 0.0410(15) 0.0140(12) 0.0080(12) 0.0173(13)
C1' 0.065(3) 0.177(5) 0.062(2) -0.032(3) -0.0121(17) 0.012(3)
O1 0.0600(13) 0.0754(12) 0.0851(16) 0.0134(11) 0.0244(11) 0.0199(10)
O2 0.0575(11) 0.0500(9) 0.0515(11) 0.0094(7) -0.0068(8) -0.0133(8)
O3 0.0551(11) 0.0440(9) 0.0605(12) 0.0207(8) 0.0058(8) -0.0086(7)
O4 0.0448(10) 0.0578(9) 0.0467(10) 0.0207(7) 0.0050(7) 0.0199(7)
O5 0.0770(13) 0.0594(10) 0.0355(9) 0.0105(7) -0.0018(8) 0.0294(9)
O6 0.0918(16) 0.0644(11) 0.0530(12) -0.0013(9) 0.0126(9) 0.0290(10)
O7 0.1066(19) 0.0989(15) 0.0400(12) 0.0198(10) 0.0038(10) 0.0083(13)
O8 0.0627(14) 0.1195(18) 0.0433(12) -0.0001(11) 0.0011(9) 0.0030(12)

loop_
_atom_type_symbol
_atom_type_description
_atom_type_scat_dispersion_real
_atom_type_scat_dispersion_imag
_atom_type_scat_source
C C 0.0181 0.0091 'International Tables Vol C Tables 4.2.6.8 and 6.1.1.4'
H H 0.0000 0.0000 'International Tables Vol C Tables 4.2.6.8 and 6.1.1.4'
O O 0.0492 0.0322 'International Tables Vol C Tables 4.2.6.8 and 6.1.1.4'

loop_
_geom_angle_atom_site_label_1
_geom_angle_atom_site_label_2
_geom_angle_atom_site_label_3
_geom_angle
C2 C1 C10 114.11(17)
C2 C1 H1A 108.7
C10 C1 H1A 108.7
C2 C1 H1B 108.7
C10 C1 H1B 108.7
H1A C1 H1B 107.6
C3 C2 C1 113.92(17)
C3 C2 H2A 108.8
C1 C2 H2A 108.8
C3 C2 H2B 108.8
C1 C2 H2B 108.8
H2A C2 H2B 107.7
O1 C3 C2 120.9(2)
O1 C3 C4 121.5(2)
C2 C3 C4 117.6(2)
C3 C4 C19 109.1(2)
C3 C4 C5 108.01(17)
C19 C4 C5 108.96(18)
C3 C4 C18 106.33(18)
C19 C4 C18 108.1(2)
C5 C4 C18 116.1(2)
C6 C5 C4 115.76(17)
C6 C5 C10 108.35(17)
C4 C5 C10 118.89(15)
C6 C5 H5 104.0
C4 C5 H5 104.0
C10 C5 H5 104.0
O2 C6 C7 120.02(19)
O2 C6 C5 125.4(2)
C7 C6 C5 114.61(17)
O3 C7 C6 111.37(17)
O3 C7 C8 111.50(18)
C6 C7 C8 109.15(16)
O3 C7 H7 108.2
C6 C7 H7 108.2
C8 C7 H7 108.2
C20 C8 C7 105.46(17)
C20 C8 C14 109.99(18)
C7 C8 C14 110.08(15)
C20 C8 C9 114.08(17)
C7 C8 C9 108.19(16)
C14 C8 C9 108.95(15)
C11 C9 C10 114.78(15)
C11 C9 C8 109.92(17)
C10 C9 C8 115.88(16)
C11 C9 H9 105.0
C10 C9 H9 105.0
C8 C9 H9 105.0
C21 C10 C1 108.84(16)
C21 C10 C9 113.60(18)
C1 C10 C9 107.94(15)
C21 C10 C5 113.38(17)
C1 C10 C5 105.88(16)
C9 C10 C5 106.79(14)
C12 C11 C9 112.92(16)
C12 C11 H11A 109.0
C9 C11 H11A 109.0
C12 C11 H11B 109.0
C9 C11 H11B 109.0
H11A C11 H11B 107.8
C22 C12 C11 121.3(2)
C22 C12 C13 124.4(2)
C11 C12 C13 114.28(19)
C12 C13 C17 111.37(19)
C12 C13 C23 110.2(2)
C17 C13 C23 104.4(2)
C12 C13 C14 106.13(17)
C17 C13 C14 109.56(18)
C23 C13 C14 115.3(2)
C15 C14 C8 113.87(17)
C15 C14 C13 107.48(17)
C8 C14 C13 114.29(16)
C15 C14 H14 106.9
C8 C14 H14 106.9
C13 C14 H14 106.9
O4 C15 O5 115.3(2)
O4 C15 C14 127.25(19)
O5 C15 C14 117.45(18)
O5 C16 C24 111.7(2)
O5 C16 C17 110.65(19)
C24 C16 C17 111.6(3)
O5 C16 C25 105.3(2)
C24 C16 C25 109.7(2)
C17 C16 C25 107.6(2)
O6 C17 C16 118.3(2)
O6 C17 C13 122.2(2)
C16 C17 C13 119.5(2)
C4 C18 H18A 109.5
C4 C18 H18B 109.5
H18A C18 H18B 109.5
C4 C18 H18C 109.5
H18A C18 H18C 109.5
H18B C18 H18C 109.5
C4 C19 H19A 109.5
C4 C19 H19B 109.5
H19A C19 H19B 109.5
C4 C19 H19C 109.5
H19A C19 H19C 109.5
H19B C19 H19C 109.5
C8 C20 H20A 109.5
C8 C20 H20B 109.5
H20A C20 H20B 109.5
C8 C20 H20C 109.5
H20A C20 H20C 109.5
H20B C20 H20C 109.5
C10 C21 H21A 109.5
C10 C21 H21B 109.5
H21A C21 H21B 109.5
C10 C21 H21C 109.5
H21A C21 H21C 109.5
H21B C21 H21C 109.5
C12 C22 H22A 120.0
C12 C22 H22B 120.0
H22A C22 H22B 120.0
C13 C23 H23A 109.5
C13 C23 H23B 109.5
H23A C23 H23B 109.5
C13 C23 H23C 109.5
H23A C23 H23C 109.5
H23B C23 H23C 109.5
C16 C24 H24A 109.5
C16 C24 H24B 109.5
H24A C24 H24B 109.5
C16 C24 H24C 109.5
H24A C24 H24C 109.5
H24B C24 H24C 109.5
O7 C25 O8 124.7(3)
O7 C25 C16 124.3(3)
O8 C25 C16 110.9(2)
O8 C1' H1'1 109.5
O8 C1' H1'2 109.5
H1'1 C1' H1'2 109.5
O8 C1' H1'3 109.5
H1'1 C1' H1'3 109.5
H1'2 C1' H1'3 109.5
C7 O3 H3 109(3)
C15 O5 C16 121.88(19)
C25 O8 C1' 115.7(3)

loop_
_geom_bond_atom_site_label_1
_geom_bond_atom_site_label_2
_geom_bond_distance
C1 C2 1.530(3)
C1 C10 1.543(3)
C1 H1A 0.9700
C1 H1B 0.9700
C2 C3 1.494(3)
C2 H2A 0.9700
C2 H2B 0.9700
C3 O1 1.212(3)
C3 C4 1.530(3)
C4 C19 1.531(3)
C4 C5 1.545(3)
C4 C18 1.549(3)
C5 C6 1.518(3)
C5 C10 1.567(3)
C5 H5 0.9800
C6 O2 1.218(3)
C6 C7 1.502(3)
C7 O3 1.419(2)
C7 C8 1.557(3)
C7 H7 0.9800
C8 C20 1.539(3)
C8 C14 1.561(3)
C8 C9 1.565(3)
C9 C11 1.544(3)
C9 C10 1.561(3)
C9 H9 0.9800
C10 C21 1.534(3)
C11 C12 1.503(3)
C11 H11A 0.9700
C11 H11B 0.9700
C12 C22 1.321(3)
C12 C13 1.530(3)
C13 C17 1.533(4)
C13 C23 1.546(4)
C13 C14 1.578(3)
C14 C15 1.518(3)
C14 H14 0.9800
C15 O4 1.192(3)
C15 O5 1.350(3)
C16 O5 1.441(3)
C16 C24 1.520(4)
C16 C17 1.523(4)
C16 C25 1.524(4)
C17 O6 1.204(3)
C18 H18A 0.9600
C18 H18B 0.9600
C18 H18C 0.9600
C19 H19A 0.9600
C19 H19B 0.9600
C19 H19C 0.9600
C20 H20A 0.9600
C20 H20B 0.9600
C20 H20C 0.9600
C21 H21A 0.9600
C21 H21B 0.9600
C21 H21C 0.9600
C22 H22A 0.9300
C22 H22B 0.9300
C23 H23A 0.9600
C23 H23B 0.9600
C23 H23C 0.9600
C24 H24A 0.9600
C24 H24B 0.9600
C24 H24C 0.9600
C25 O7 1.191(3)
C25 O8 1.316(4)
C1' O8 1.459(4)
C1' H1'1 0.9600
C1' H1'2 0.9600
C1' H1'3 0.9600
O3 H3 0.815(10)

loop_
_geom_hbond_atom_site_label_D
_geom_hbond_atom_site_label_H
_geom_hbond_atom_site_label_A
_geom_hbond_distance_DH
_geom_hbond_distance_HA
_geom_hbond_distance_DA
_geom_hbond_angle_DHA
O3 H3 O2 0.815(10) 2.21(4) 2.644(3) 114(3)

loop_
_geom_torsion_atom_site_label_1
_geom_torsion_atom_site_label_2
_geom_torsion_atom_site_label_3
_geom_torsion_atom_site_label_4
_geom_torsion
C10 C1 C2 C3 51.7(3)
C1 C2 C3 O1 135.3(3)
C1 C2 C3 C4 -47.1(3)
O1 C3 C4 C19 -20.3(3)
C2 C3 C4 C19 162.1(2)
O1 C3 C4 C5 -138.6(2)
C2 C3 C4 C5 43.8(2)
O1 C3 C4 C18 96.2(3)
C2 C3 C4 C18 -81.5(2)
C3 C4 C5 C6 178.68(17)
C19 C4 C5 C6 60.3(3)
C18 C4 C5 C6 -62.1(2)
C3 C4 C5 C10 -49.6(2)
C19 C4 C5 C10 -168.0(2)
C18 C4 C5 C10 69.7(2)
C4 C5 C6 O2 20.0(3)
C10 C5 C6 O2 -116.5(2)
C4 C5 C6 C7 -160.15(19)
C10 C5 C6 C7 63.4(2)
O2 C6 C7 O3 -5.3(3)
C5 C6 C7 O3 174.85(18)
O2 C6 C7 C8 118.2(2)
C5 C6 C7 C8 -61.6(2)
O3 C7 C8 C20 54.0(2)
C6 C7 C8 C20 -69.4(2)
O3 C7 C8 C14 -64.6(2)
C6 C7 C8 C14 171.98(17)
O3 C7 C8 C9 176.48(17)
C6 C7 C8 C9 53.0(2)
C20 C8 C9 C11 -69.6(2)
C7 C8 C9 C11 173.38(17)
C14 C8 C9 C11 53.7(2)
C20 C8 C9 C10 62.5(2)
C7 C8 C9 C10 -54.5(2)
C14 C8 C9 C10 -174.12(17)
C2 C1 C10 C21 70.0(2)
C2 C1 C10 C9 -166.32(17)
C2 C1 C10 C5 -52.2(2)
C11 C9 C10 C21 59.9(2)
C8 C9 C10 C21 -69.9(2)
C11 C9 C10 C1 -60.9(2)
C8 C9 C10 C1 169.28(15)
C11 C9 C10 C5 -174.32(17)
C8 C9 C10 C5 55.8(2)
C6 C5 C10 C21 70.0(2)
C4 C5 C10 C21 -64.9(2)
C6 C5 C10 C1 -170.78(15)
C4 C5 C10 C1 54.3(2)
C6 C5 C10 C9 -55.9(2)
C4 C5 C10 C9 169.17(18)
C10 C9 C11 C12 172.06(18)
C8 C9 C11 C12 -55.2(2)
C9 C11 C12 C22 -120.8(2)
C9 C11 C12 C13 58.0(2)
C22 C12 C13 C17 4.4(3)
C11 C12 C13 C17 -174.38(19)
C22 C12 C13 C23 -110.9(3)
C11 C12 C13 C23 70.3(2)
C22 C12 C13 C14 123.6(2)
C11 C12 C13 C14 -55.2(2)
C20 C8 C14 C15 -167.36(17)
C7 C8 C14 C15 -51.6(2)
C9 C8 C14 C15 66.91(19)
C20 C8 C14 C13 68.6(2)
C7 C8 C14 C13 -175.65(17)
C9 C8 C14 C13 -57.2(2)
C12 C13 C14 C15 -71.4(2)
C17 C13 C14 C15 48.9(2)
C23 C13 C14 C15 166.3(2)
C12 C13 C14 C8 56.0(2)
C17 C13 C14 C8 176.33(18)
C23 C13 C14 C8 -66.3(3)
C8 C14 C15 O4 -1.1(3)
C13 C14 C15 O4 126.6(2)
C8 C14 C15 O5 178.83(16)
C13 C14 C15 O5 -53.5(2)
O5 C16 C17 O6 148.6(2)
C24 C16 C17 O6 -86.3(3)
C25 C16 C17 O6 34.0(3)
O5 C16 C17 C13 -34.5(3)
C24 C16 C17 C13 90.5(3)
C25 C16 C17 C13 -149.1(2)
C12 C13 C17 O6 -73.9(3)
C23 C13 C17 O6 45.0(3)
C14 C13 C17 O6 169.0(2)
C12 C13 C17 C16 109.4(2)
C23 C13 C17 C16 -131.8(2)
C14 C13 C17 C16 -7.7(3)
O5 C16 C25 O7 135.0(3)
C24 C16 C25 O7 14.6(4)
C17 C16 C25 O7 -106.9(3)
O5 C16 C25 O8 -48.8(3)
C24 C16 C25 O8 -169.2(3)
C17 C16 C25 O8 69.3(3)
O4 C15 O5 C16 -170.8(2)
C14 C15 O5 C16 9.3(3)
C24 C16 O5 C15 -89.6(3)
C17 C16 O5 C15 35.3(3)
C25 C16 O5 C15 151.3(2)
O7 C25 O8 C1' 0.8(5)
C16 C25 O8 C1' -175.4(3)
